data_2213335
loop_
_publ_author_name
'Liu, Chun-Yan'
'An, Qi'
'Li, Hui'

_publ_section_title
(1<i>S</i>,3<i>R</i>,4<i>R</i>)-1,3,4,6-Tetra-<i>O</i>-acetyl-2-<i>O</i>-methylsulfonyl-\a-<small>D</small>-mannopyranoside
_journal_coeditor_code HB2345
_journal_issue 5
_journal_name_full 'Acta Crystallographica Section E'
_journal_page_first o2293
_journal_page_last o2294
_journal_paper_doi 10.1107/S1600536807015619
_journal_volume 63
_journal_year 2007
_chemical_formula_iupac 'C15 H22 O12 S'
_chemical_formula_moiety 'C15 H22 O12 S'
_chemical_formula_sum 'C15 H22 O12 S'
_chemical_formula_weight 426.39
_chemical_name_systematic
;
1,3,4,6-Tetra-O-acetyl-2-O-methylsulfonyl-\a-D-mannopyranoside
;
_space_group_IT_number 19
_symmetry_cell_setting orthorhombic
_symmetry_space_group_name_Hall 'P 2ac 2ab'
_symmetry_space_group_name_H-M 'P 21 21 21'
_atom_sites_solution_hydrogens geom
_atom_sites_solution_primary direct
_atom_sites_solution_secondary difmap
_cell_angle_alpha 90.00
_cell_angle_beta 90.00
_cell_angle_gamma 90.00
_cell_formula_units_Z 4
_cell_length_a 8.947(2)
_cell_length_b 10.373(3)
_cell_length_c 22.477(6)
_cell_measurement_reflns_used 3654
_cell_measurement_temperature 294(2)
_cell_measurement_theta_max 21.76
_cell_measurement_theta_min 2.45
_cell_volume 2086.0(9)
_computing_cell_refinement 'SAINT (Bruker, 1997)'
_computing_data_collection 'SMART (Bruker, 1997)'
_computing_data_reduction SAINT
_computing_molecular_graphics 'SHELXTL (Bruker, 1997)'
_computing_publication_material SHELXTL
_computing_structure_refinement 'SHELXL97 (Sheldrick, 1997)'
_computing_structure_solution 'SHELXS97 (Sheldrick, 1997)'
_diffrn_ambient_temperature 294(2)
_diffrn_detector_area_resol_mean 0
_diffrn_measured_fraction_theta_full 0.994
_diffrn_measured_fraction_theta_max 0.994
_diffrn_measurement_device_type 'Bruker SMART 1000 CCD'
_diffrn_measurement_method \w
_diffrn_radiation_monochromator graphite
_diffrn_radiation_source 'fine-focus sealed tube'
_diffrn_radiation_type MoK\a
_diffrn_radiation_wavelength 0.71073
_diffrn_reflns_av_R_equivalents 0.0394
_diffrn_reflns_av_sigmaI/netI 0.0471
_diffrn_reflns_limit_h_max 11
_diffrn_reflns_limit_h_min -10
_diffrn_reflns_limit_k_max 12
_diffrn_reflns_limit_k_min -12
_diffrn_reflns_limit_l_max 15
_diffrn_reflns_limit_l_min -28
_diffrn_reflns_number 11993
_diffrn_reflns_theta_full 26.46
_diffrn_reflns_theta_max 26.46
_diffrn_reflns_theta_min 2.16
_exptl_absorpt_coefficient_mu 0.212
_exptl_absorpt_correction_T_max 0.963
_exptl_absorpt_correction_T_min 0.943
_exptl_absorpt_correction_type multi-scan
_exptl_absorpt_process_details '(SADABS; Sheldrick, 1996)'
_exptl_crystal_colour colourless
_exptl_crystal_density_diffrn 1.358
_exptl_crystal_density_method 'not measured'
_exptl_crystal_description block
_exptl_crystal_F_000 896
_exptl_crystal_size_max 0.28
_exptl_crystal_size_mid 0.24
_exptl_crystal_size_min 0.18
_refine_diff_density_max 0.159
_refine_diff_density_min -0.243
_refine_ls_abs_structure_details 'Flack (1983), 1794 Friedel pairs'
_refine_ls_abs_structure_Flack 0.06(8)
_refine_ls_extinction_method none
_refine_ls_goodness_of_fit_ref 0.991
_refine_ls_hydrogen_treatment constr
_refine_ls_matrix_type full
_refine_ls_number_parameters 257
_refine_ls_number_reflns 4249
_refine_ls_number_restraints 0
_refine_ls_restrained_S_all 0.991
_refine_ls_R_factor_all 0.0706
_refine_ls_R_factor_gt 0.0382
_refine_ls_shift/su_max 0.002
_refine_ls_shift/su_mean 0.000
_refine_ls_structure_factor_coef Fsqd
_refine_ls_weighting_details 'calc w=1/[\s^2^(Fo^2^)+(0.0468P)^2^] where P=(Fo^2^+2Fc^2^)/3'
_refine_ls_weighting_scheme calc
_refine_ls_wR_factor_gt 0.0792
_refine_ls_wR_factor_ref 0.0907
_reflns_number_gt 2968
_reflns_number_total 4249
_reflns_threshold_expression I>2\s(I)
_cod_data_source_file hb2345.cif
_cod_data_source_block I
_cod_original_cell_volume 2086.2(9)
_cod_database_code 2213335
_cod_database_fobs_code 2213335

loop_
_symmetry_equiv_pos_as_xyz
'x, y, z'
'-x+1/2, -y, z+1/2'
'-x, y+1/2, -z+1/2'
'x+1/2, -y+1/2, -z'

loop_
_atom_site_type_symbol
_atom_site_label
_atom_site_fract_x
_atom_site_fract_y
_atom_site_fract_z
_atom_site_U_iso_or_equiv
_atom_site_adp_type
_atom_site_calc_flag
_atom_site_refinement_flags
_atom_site_occupancy
S S1 0.84935(8) 0.45716(6) 0.91768(3) 0.04702(17) Uani d . 1
O O1 0.71709(17) 0.78722(16) 0.80713(7) 0.0435(4) Uani d . 1
O O2 0.72107(19) 0.90122(15) 0.89705(7) 0.0461(4) Uani d . 1
O O3 0.4734(2) 0.9203(2) 0.88474(10) 0.0781(6) Uani d . 1
O O4 0.83988(18) 0.57287(13) 0.87186(6) 0.0435(4) Uani d . 1
O O5 0.9438(2) 0.4919(2) 0.96576(8) 0.0751(6) Uani d . 1
O O6 0.8811(2) 0.34776(16) 0.88176(8) 0.0629(5) Uani d . 1
O O7 1.1372(2) 0.77966(17) 0.97279(7) 0.0587(5) Uani d . 1
O O8 1.12276(17) 0.68656(15) 0.88241(6) 0.0433(4) Uani d . 1
O O9 1.11484(18) 0.84634(15) 0.78029(7) 0.0469(4) Uani d . 1
O O10 1.2171(2) 0.6673(2) 0.74032(10) 0.0768(6) Uani d . 1
O O11 0.8404(2) 0.74352(15) 0.69022(7) 0.0515(4) Uani d . 1
O O12 0.7144(3) 0.8078(2) 0.60997(10) 0.0968(8) Uani d . 1
C C1 0.8522(3) 0.7059(2) 0.89314(10) 0.0400(5) Uani d . 1
H H1 0.8536 0.7083 0.9367 0.048 Uiso calc R 1
C C2 0.9939(2) 0.7642(2) 0.86810(10) 0.0377(5) Uani d . 1
H H2 1.0074 0.8504 0.8851 0.045 Uiso calc R 1
C C3 0.9861(3) 0.7755(2) 0.80070(10) 0.0394(6) Uani d . 1
H H3 0.9832 0.6898 0.7824 0.047 Uiso calc R 1
C C4 0.8465(3) 0.8531(2) 0.78379(10) 0.0427(6) Uani d . 1
H H4 0.8530 0.9387 0.8020 0.051 Uiso calc R 1
C C5 0.7156(3) 0.7763(2) 0.86929(10) 0.0425(6) Uani d . 1
H H5 0.6248 0.7311 0.8819 0.051 Uiso calc R 1
C C6 0.5908(3) 0.9683(3) 0.89826(11) 0.0519(7) Uani d . 1
C C7 0.6169(4) 1.1047(3) 0.91711(14) 0.0741(9) Uani d . 1
H H7A 0.5231 1.1495 0.9189 0.111 Uiso calc R 1
H H7B 0.6812 1.1465 0.8889 0.111 Uiso calc R 1
H H7C 0.6631 1.1058 0.9556 0.111 Uiso calc R 1
C C8 0.6659(3) 0.4459(3) 0.94438(12) 0.0641(8) Uani d . 1
H H8A 0.6390 0.5251 0.9637 0.096 Uiso calc R 1
H H8B 0.6592 0.3761 0.9723 0.096 Uiso calc R 1
H H8C 0.5991 0.4304 0.9117 0.096 Uiso calc R 1
C C9 1.1848(3) 0.7042(2) 0.93672(11) 0.0440(6) Uani d . 1
C C10 1.3173(3) 0.6181(3) 0.94429(12) 0.0627(8) Uani d . 1
H H10A 1.2866 0.5298 0.9406 0.094 Uiso d R 1
H H10B 1.3603 0.6318 0.9829 0.094 Uiso d R 1
H H10C 1.3901 0.6375 0.9142 0.094 Uiso d R 1
C C11 1.2258(3) 0.7795(3) 0.75201(11) 0.0541(7) Uani d . 1
C C12 1.3528(3) 0.8679(3) 0.73854(12) 0.0726(9) Uani d . 1
H H12A 1.4123 0.8319 0.7071 0.109 Uiso calc R 1
H H12B 1.4132 0.8785 0.7735 0.109 Uiso calc R 1
H H12C 1.3145 0.9502 0.7263 0.109 Uiso calc R 1
C C13 0.8222(3) 0.8685(2) 0.71792(10) 0.0496(6) Uani d . 1
H H13A 0.7225 0.9014 0.7103 0.060 Uiso calc R 1
H H13B 0.8941 0.9290 0.7017 0.060 Uiso calc R 1
C C14 0.7875(3) 0.7289(3) 0.63557(12) 0.0579(7) Uani d . 1
C C15 0.8368(4) 0.6022(3) 0.61067(13) 0.0820(10) Uani d . 1
H H15A 0.9335 0.6117 0.5928 0.123 Uiso calc R 1
H H15B 0.7664 0.5740 0.5812 0.123 Uiso calc R 1
H H15C 0.8420 0.5397 0.6421 0.123 Uiso calc R 1

loop_
_atom_site_aniso_label
_atom_site_aniso_U_11
_atom_site_aniso_U_22
_atom_site_aniso_U_33
_atom_site_aniso_U_12
_atom_site_aniso_U_13
_atom_site_aniso_U_23
S1 0.0550(4) 0.0399(3) 0.0462(3) 0.0053(3) 0.0041(3) 0.0033(3)
O1 0.0389(9) 0.0504(10) 0.0413(10) -0.0004(8) -0.0013(7) 0.0022(8)
O2 0.0448(10) 0.0419(9) 0.0515(10) 0.0031(8) 0.0054(8) -0.0030(8)
O3 0.0552(14) 0.0768(14) 0.1023(17) 0.0152(12) -0.0032(12) -0.0166(13)
O4 0.0561(10) 0.0346(8) 0.0397(8) -0.0032(8) 0.0004(8) -0.0016(7)
O5 0.0879(16) 0.0732(14) 0.0641(12) 0.0016(12) -0.0275(11) 0.0151(11)
O6 0.0755(13) 0.0420(10) 0.0712(13) 0.0164(10) 0.0188(10) -0.0015(9)
O7 0.0599(12) 0.0652(11) 0.0510(10) 0.0070(11) -0.0079(9) -0.0219(9)
O8 0.0406(10) 0.0490(9) 0.0404(9) 0.0050(8) -0.0036(7) -0.0073(7)
O9 0.0440(10) 0.0474(10) 0.0494(10) -0.0095(8) 0.0075(8) 0.0010(8)
O10 0.0736(15) 0.0680(15) 0.0889(16) 0.0110(12) 0.0245(11) -0.0075(12)
O11 0.0661(12) 0.0511(10) 0.0375(9) 0.0058(9) -0.0068(9) 0.0006(7)
O12 0.142(2) 0.0695(14) 0.0786(15) -0.0034(15) -0.0599(15) 0.0128(12)
C1 0.0452(14) 0.0371(12) 0.0376(12) 0.0018(12) 0.0016(11) -0.0032(10)
C2 0.0384(13) 0.0365(13) 0.0382(13) 0.0028(11) -0.0008(10) -0.0025(11)
C3 0.0395(13) 0.0396(13) 0.0390(13) -0.0037(11) 0.0009(10) 0.0002(11)
C4 0.0513(15) 0.0387(12) 0.0382(13) -0.0075(13) 0.0023(12) 0.0012(10)
C5 0.0422(14) 0.0411(14) 0.0441(15) -0.0010(12) 0.0046(11) -0.0027(12)
C6 0.0501(17) 0.0533(16) 0.0522(16) 0.0103(15) 0.0131(12) 0.0058(13)
C7 0.088(2) 0.0459(16) 0.089(2) 0.0109(16) 0.0267(19) 0.0017(16)
C8 0.073(2) 0.0531(16) 0.0656(17) -0.0032(16) 0.0282(15) -0.0049(14)
C9 0.0383(14) 0.0514(15) 0.0422(14) -0.0044(12) -0.0024(11) -0.0051(12)
C10 0.0518(18) 0.0699(19) 0.0664(18) 0.0080(15) -0.0095(14) -0.0046(15)
C11 0.0449(16) 0.073(2) 0.0450(16) -0.0003(16) 0.0042(12) 0.0044(15)
C12 0.0455(17) 0.110(3) 0.0622(17) -0.0141(18) 0.0084(15) 0.0046(17)
C13 0.0601(17) 0.0441(14) 0.0448(14) 0.0042(13) -0.0017(12) 0.0035(12)
C14 0.0709(19) 0.0574(18) 0.0453(17) -0.0200(16) -0.0099(14) 0.0048(14)
C15 0.118(3) 0.073(2) 0.0545(17) -0.014(2) -0.0002(19) -0.0129(16)

loop_
_atom_type_symbol
_atom_type_description
_atom_type_scat_dispersion_real
_atom_type_scat_dispersion_imag
_atom_type_scat_source
C C 0.0033 0.0016 'International Tables Vol C Tables 4.2.6.8 and 6.1.1.4'
H H 0.0000 0.0000 'International Tables Vol C Tables 4.2.6.8 and 6.1.1.4'
O O 0.0106 0.0060 'International Tables Vol C Tables 4.2.6.8 and 6.1.1.4'
S S 0.1246 0.1234 'International Tables Vol C Tables 4.2.6.8 and 6.1.1.4'

loop_
_geom_angle_atom_site_label_1
_geom_angle_atom_site_label_2
_geom_angle_atom_site_label_3
_geom_angle
O5 S1 O6 121.09(12)
O5 S1 O4 109.58(11)
O6 S1 O4 104.27(9)
O5 S1 C8 108.32(13)
O6 S1 C8 109.17(13)
O4 S1 C8 102.90(12)
C5 O1 C4 114.08(17)
C6 O2 C5 116.2(2)
C1 O4 S1 119.85(13)
C9 O8 C2 116.96(17)
C11 O9 C3 118.0(2)
C14 O11 C13 117.5(2)
O4 C1 C2 108.53(18)
O4 C1 C5 106.08(19)
C2 C1 C5 110.50(18)
O4 C1 H1 110.5
C2 C1 H1 110.5
C5 C1 H1 110.5
O8 C2 C1 111.35(18)
O8 C2 C3 107.55(18)
C1 C2 C3 111.29(19)
O8 C2 H2 108.9
C1 C2 H2 108.9
C3 C2 H2 108.9
O9 C3 C2 108.66(19)
O9 C3 C4 107.73(18)
C2 C3 C4 108.94(18)
O9 C3 H3 110.5
C2 C3 H3 110.5
C4 C3 H3 110.5
O1 C4 C13 106.97(19)
O1 C4 C3 108.37(17)
C13 C4 C3 114.67(19)
O1 C4 H4 108.9
C13 C4 H4 108.9
C3 C4 H4 108.9
O1 C5 O2 111.07(19)
O1 C5 C1 112.49(18)
O2 C5 C1 104.61(18)
O1 C5 H5 109.5
O2 C5 H5 109.5
C1 C5 H5 109.5
O3 C6 O2 122.2(2)
O3 C6 C7 126.9(3)
O2 C6 C7 110.9(3)
C6 C7 H7A 109.5
C6 C7 H7B 109.5
H7A C7 H7B 109.5
C6 C7 H7C 109.5
H7A C7 H7C 109.5
H7B C7 H7C 109.5
S1 C8 H8A 109.5
S1 C8 H8B 109.5
H8A C8 H8B 109.5
S1 C8 H8C 109.5
H8A C8 H8C 109.5
H8B C8 H8C 109.5
O7 C9 O8 123.4(2)
O7 C9 C10 126.3(2)
O8 C9 C10 110.3(2)
C9 C10 H10A 109.5
C9 C10 H10B 109.5
H10A C10 H10B 109.5
C9 C10 H10C 109.5
H10A C10 H10C 109.5
H10B C10 H10C 109.5
O10 C11 O9 123.3(3)
O10 C11 C12 127.1(3)
O9 C11 C12 109.6(3)
C11 C12 H12A 109.5
C11 C12 H12B 109.5
H12A C12 H12B 109.5
C11 C12 H12C 109.5
H12A C12 H12C 109.5
H12B C12 H12C 109.5
O11 C13 C4 108.16(19)
O11 C13 H13A 110.1
C4 C13 H13A 110.1
O11 C13 H13B 110.1
C4 C13 H13B 110.1
H13A C13 H13B 108.4
O12 C14 O11 124.3(3)
O12 C14 C15 125.7(3)
O11 C14 C15 110.0(3)
C14 C15 H15A 109.5
C14 C15 H15B 109.5
H15A C15 H15B 109.5
C14 C15 H15C 109.5
H15A C15 H15C 109.5
H15B C15 H15C 109.5

loop_
_geom_bond_atom_site_label_1
_geom_bond_atom_site_label_2
_geom_bond_distance
S1 O5 1.418(2)
S1 O6 1.4213(18)
S1 O4 1.5838(16)
S1 C8 1.751(3)
O1 C5 1.402(3)
O1 C4 1.443(3)
O2 C6 1.358(3)
O2 C5 1.439(3)
O3 C6 1.201(3)
O4 C1 1.465(3)
O7 C9 1.205(3)
O8 C9 1.353(3)
O8 C2 1.443(3)
O9 C11 1.367(3)
O9 C3 1.441(3)
O10 C11 1.196(3)
O11 C14 1.325(3)
O11 C13 1.447(3)
O12 C14 1.196(3)
C1 C2 1.513(3)
C1 C5 1.521(3)
C1 H1 0.9800
C2 C3 1.521(3)
C2 H2 0.9800
C3 C4 1.533(3)
C3 H3 0.9800
C4 C13 1.505(3)
C4 H4 0.9800
C5 H5 0.9800
C6 C7 1.496(4)
C7 H7A 0.9600
C7 H7B 0.9600
C7 H7C 0.9600
C8 H8A 0.9600
C8 H8B 0.9600
C8 H8C 0.9600
C9 C10 1.494(3)
C10 H10A 0.9600
C10 H10B 0.9600
C10 H10C 0.9600
C11 C12 1.491(4)
C12 H12A 0.9600
C12 H12B 0.9600
C12 H12C 0.9600
C13 H13A 0.9700
C13 H13B 0.9700
C14 C15 1.494(4)
C15 H15A 0.9600
C15 H15B 0.9600
C15 H15C 0.9600

loop_
_geom_torsion_atom_site_label_1
_geom_torsion_atom_site_label_2
_geom_torsion_atom_site_label_3
_geom_torsion_atom_site_label_4
_geom_torsion
O5 S1 O4 C1 -31.2(2)
O6 S1 O4 C1 -162.15(18)
C8 S1 O4 C1 83.91(19)
S1 O4 C1 C2 114.54(17)
S1 O4 C1 C5 -126.71(16)
C9 O8 C2 C1 -82.9(2)
C9 O8 C2 C3 154.95(19)
O4 C1 C2 O8 -54.8(2)
C5 C1 C2 O8 -170.76(18)
O4 C1 C2 C3 65.2(2)
C5 C1 C2 C3 -50.8(2)
C11 O9 C3 C2 106.7(2)
C11 O9 C3 C4 -135.4(2)
O8 C2 C3 O9 -65.1(2)
C1 C2 C3 O9 172.66(17)
O8 C2 C3 C4 177.75(17)
C1 C2 C3 C4 55.5(2)
C5 O1 C4 C13 -174.13(19)
C5 O1 C4 C3 61.7(2)
O9 C3 C4 O1 -176.55(17)
C2 C3 C4 O1 -58.8(2)
O9 C3 C4 C13 64.0(2)
C2 C3 C4 C13 -178.3(2)
C4 O1 C5 O2 58.7(2)
C4 O1 C5 C1 -58.1(2)
C6 O2 C5 O1 78.2(2)
C6 O2 C5 C1 -160.23(19)
O4 C1 C5 O1 -66.4(2)
C2 C1 C5 O1 51.0(2)
O4 C1 C5 O2 172.89(16)
C2 C1 C5 O2 -69.7(2)
C5 O2 C6 O3 10.1(3)
C5 O2 C6 C7 -168.9(2)
C2 O8 C9 O7 0.4(3)
C2 O8 C9 C10 -179.4(2)
C3 O9 C11 O10 4.6(4)
C3 O9 C11 C12 -175.9(2)
C14 O11 C13 C4 163.3(2)
O1 C4 C13 O11 -72.8(2)
C3 C4 C13 O11 47.3(3)
C13 O11 C14 O12 -7.1(4)
C13 O11 C14 C15 171.1(2)

loop_
_cod_related_entry_id
_cod_related_entry_database
_cod_related_entry_code
1 ChemSpider 21185157
